data_4325463
loop_
_publ_author_name
'Lihong Li'
'Jan M. Becker'
'Laura E. N. Allan'
'Guy J. Clarkson'
'Scott S. Turner'
'Peter Scott'

_publ_section_title
;
 Structural and Electronic Modulation of Magnetic Properties in a Family
 of Chiral Iron Coordination Polymers
;
_journal_name_full 'Inorganic Chemistry'
_journal_page_first 5925
_journal_page_last 5935
_journal_paper_doi 10.1021/ic102291r
_journal_volume 50
_journal_year 2011
_chemical_absolute_configuration rmad
_chemical_formula_sum 'C35.5 H32.25 Fe N6.75 O6'
_chemical_formula_weight 705.28
_chemical_name_systematic
; 
 ? 
;
_space_group_IT_number 4
_symmetry_cell_setting monoclinic
_symmetry_space_group_name_Hall 'P 2yb'
_symmetry_space_group_name_H-M 'P 1 21 1'
_atom_sites_solution_hydrogens geom
_atom_sites_solution_primary direct
_atom_sites_solution_secondary difmap
_audit_creation_method SHELXL-97
_cell_angle_alpha 90.00
_cell_angle_beta 102.388(12)
_cell_angle_gamma 90.00
_cell_formula_units_Z 2
_cell_length_a 7.3694(6)
_cell_length_b 19.797(3)
_cell_length_c 12.1347(18)
_cell_measurement_reflns_used 3514
_cell_measurement_temperature 293(2)
_cell_measurement_theta_max 29.37
_cell_measurement_theta_min 2.67
_cell_volume 1729.1(4)
_computing_cell_refinement 'CrysAlis RED, Oxford Diffraction Ltd'
_computing_data_collection 'CrysAlis CCD, Oxford Diffraction Ltd'
_computing_data_reduction 'CrysAlis RED, Oxford Diffraction Ltd'
_computing_molecular_graphics 'SHELXTL (Sheldrick, 1997)'
_computing_publication_material 'SHELXTL (Sheldrick, 1997)'
_computing_structure_refinement 'SHELXL-97 (Sheldrick, 1997)'
_computing_structure_solution 'SHELXS-97 (Sheldrick, 1990)'
_diffrn_ambient_temperature 293(2)
_diffrn_detector_area_resol_mean 10.2833
_diffrn_measured_fraction_theta_full 0.999
_diffrn_measured_fraction_theta_max 0.999
_diffrn_measurement_device_type 'Oxford Diffraction Gemini R'
_diffrn_measurement_method '\f & \w scans'
_diffrn_radiation_monochromator graphite
_diffrn_radiation_source 'Enhance (Mo) X-ray Source'
_diffrn_radiation_type MoK\a
_diffrn_radiation_wavelength 0.71073
_diffrn_reflns_av_R_equivalents 0.1937
_diffrn_reflns_av_sigmaI/netI 0.2814
_diffrn_reflns_limit_h_max 8
_diffrn_reflns_limit_h_min -8
_diffrn_reflns_limit_k_max 23
_diffrn_reflns_limit_k_min -23
_diffrn_reflns_limit_l_max 14
_diffrn_reflns_limit_l_min -14
_diffrn_reflns_number 34948
_diffrn_reflns_theta_full 25.00
_diffrn_reflns_theta_max 25.00
_diffrn_reflns_theta_min 2.68
_diffrn_standards_decay_% nil
_exptl_absorpt_coefficient_mu 0.491
_exptl_absorpt_correction_type none
_exptl_crystal_colour purple
_exptl_crystal_density_diffrn 1.355
_exptl_crystal_description plate
_exptl_crystal_F_000 733
_exptl_crystal_size_max 0.25
_exptl_crystal_size_mid 0.03
_exptl_crystal_size_min 0.01
_refine_diff_density_max 0.303
_refine_diff_density_min -0.264
_refine_diff_density_rms 0.049
_refine_ls_abs_structure_details 'Flack H D (1983), Acta Cryst. A39, 876-881,  3973 Friedel Pairs'
_refine_ls_abs_structure_Flack 0.05(3)
_refine_ls_extinction_method none
_refine_ls_goodness_of_fit_ref 0.689
_refine_ls_hydrogen_treatment constr
_refine_ls_matrix_type full
_refine_ls_number_parameters 453
_refine_ls_number_reflns 6087
_refine_ls_number_restraints 37
_refine_ls_restrained_S_all 0.708
_refine_ls_R_factor_all 0.1659
_refine_ls_R_factor_gt 0.0487
_refine_ls_shift/su_max 0.000
_refine_ls_shift/su_mean 0.000
_refine_ls_structure_factor_coef Fsqd
_refine_ls_weighting_details 'calc w=1/[\s^2^(Fo^2^)+(0.0312P)^2^+0.0000P] where P=(Fo^2^+2Fc^2^)/3'
_refine_ls_weighting_scheme calc
_refine_ls_wR_factor_gt 0.0833
_refine_ls_wR_factor_ref 0.0990
_reflns_number_gt 2148
_reflns_number_total 6087
_reflns_threshold_expression >2sigma(I)
_cod_data_source_file ic102291r_si_001_4.cif
_cod_data_source_block jb30
_cod_original_formula_sum 'C35.50 H32.25 Fe N6.75 O6'
_cod_database_code 4325463

loop_
_symmetry_equiv_pos_as_xyz
'x, y, z'
'-x, y+1/2, -z'

loop_
_atom_site_label
_atom_site_type_symbol
_atom_site_fract_x
_atom_site_fract_y
_atom_site_fract_z
_atom_site_U_iso_or_equiv
_atom_site_adp_type
_atom_site_occupancy
_atom_site_symmetry_multiplicity
_atom_site_calc_flag
_atom_site_refinement_flags
Fe1 Fe 0.70039(14) 0.85307(8) 0.11531(10) 0.0425(3) Uani 1 1 d .
O1 O 0.6565(7) 0.9126(3) -0.0214(5) 0.0418(16) Uani 1 1 d .
C1 C 0.6025(11) 0.9008(5) -0.1277(8) 0.048(3) Uani 1 1 d .
C2 C 0.5648(10) 0.9574(5) -0.2021(7) 0.059(2) Uani 1 1 d .
H2A H 0.5841 1.0009 -0.1730 0.071 Uiso 1 1 calc R
C3 C 0.4994(10) 0.9483(5) -0.3179(7) 0.061(3) Uani 1 1 d .
H3A H 0.4746 0.9857 -0.3652 0.073 Uiso 1 1 calc R
C4 C 0.4711(12) 0.8830(5) -0.3632(7) 0.054(3) Uani 1 1 d .
N3 n 0.3954(13) 0.8734(5) -0.4847(7) 0.073(3) Uani 1 1 d .
O3A O 0.3530(11) 0.9252(4) -0.5409(7) 0.118(3) Uani 1 1 d U
O3B O 0.3746(11) 0.8156(4) -0.5212(6) 0.100(3) Uani 1 1 d U
C5 C 0.5066(10) 0.8304(5) -0.2950(7) 0.056(3) Uani 1 1 d .
H5A H 0.4880 0.7874 -0.3263 0.067 Uiso 1 1 calc R
C6 C 0.5706(10) 0.8359(5) -0.1782(7) 0.041(2) Uani 1 1 d .
C7 C 0.5968(11) 0.7748(5) -0.1133(9) 0.048(3) Uani 1 1 d .
H7A H 0.5795 0.7349 -0.1547 0.058 Uiso 1 1 calc R
N1 n 0.6414(8) 0.7677(4) -0.0047(6) 0.039(2) Uani 1 1 d .
C8 C 0.6431(10) 0.6970(4) 0.0434(7) 0.052(2) Uani 1 1 d .
H8A H 0.7506 0.6935 0.1067 0.063 Uiso 1 1 calc R
C9 C 0.6566(10) 0.6395(4) -0.0386(7) 0.071(3) Uani 1 1 d .
H9A H 0.7578 0.6480 -0.0750 0.106 Uiso 1 1 calc R
H9B H 0.5428 0.6367 -0.0945 0.106 Uiso 1 1 calc R
H9C H 0.6777 0.5976 0.0020 0.106 Uiso 1 1 calc R
C10 C 0.4700(10) 0.6882(4) 0.0899(7) 0.050(2) Uani 1 1 d .
C11 C 0.4859(12) 0.6631(4) 0.2009(7) 0.066(3) Uani 1 1 d .
H11A H 0.6019 0.6518 0.2442 0.079 Uiso 1 1 calc R
C12 C 0.3272(15) 0.6554(5) 0.2451(8) 0.083(3) Uani 1 1 d .
H12A H 0.3360 0.6387 0.3177 0.099 Uiso 1 1 calc R
C13 C 0.1555(12) 0.6732(5) 0.1785(10) 0.082(3) Uani 1 1 d .
H13A H 0.0495 0.6698 0.2082 0.099 Uiso 1 1 calc R
C14 C 0.1399(12) 0.6955(5) 0.0710(9) 0.077(3) Uani 1 1 d .
H14A H 0.0239 0.7065 0.0273 0.093 Uiso 1 1 calc R
C15 C 0.2963(11) 0.7019(4) 0.0269(7) 0.060(2) Uani 1 1 d .
H15A H 0.2838 0.7158 -0.0476 0.072 Uiso 1 1 calc R
O2 O 0.7573(7) 0.7903(3) 0.2465(5) 0.0427(18) Uani 1 1 d .
C16 C 0.8103(10) 0.7982(5) 0.3561(8) 0.038(3) Uani 1 1 d .
C17 C 0.8546(10) 0.7395(4) 0.4278(7) 0.056(2) Uani 1 1 d .
H17A H 0.8438 0.6967 0.3952 0.067 Uiso 1 1 calc R
C18 C 0.9105(10) 0.7450(5) 0.5398(8) 0.057(3) Uani 1 1 d .
H18A H 0.9326 0.7062 0.5838 0.068 Uiso 1 1 calc R
C19 C 0.9356(11) 0.8067(6) 0.5900(7) 0.055(2) Uani 1 1 d .
N4 n 1.0018(13) 0.8136(5) 0.7113(8) 0.087(3) Uani 1 1 d .
O4A O 1.0266(10) 0.7612(4) 0.7645(6) 0.107(3) Uani 1 1 d U
O4B O 1.0337(10) 0.8704(4) 0.7522(5) 0.096(3) Uani 1 1 d U
C20 C 0.8977(9) 0.8673(5) 0.5262(6) 0.053(3) Uani 1 1 d U
H20A H 0.9145 0.9092 0.5617 0.064 Uiso 1 1 calc R
C21 C 0.8345(8) 0.8628(6) 0.4087(6) 0.039(2) Uani 1 1 d .
C22 C 0.7943(12) 0.9267(5) 0.3470(9) 0.046(3) Uani 1 1 d .
H22A H 0.8074 0.9663 0.3893 0.056 Uiso 1 1 calc R
N2 n 0.7434(9) 0.9324(4) 0.2410(6) 0.039(2) Uani 1 1 d .
C23 C 0.7090(10) 1.0060(4) 0.1968(7) 0.048(2) Uani 1 1 d .
H23A H 0.6104 1.0032 0.1285 0.057 Uiso 1 1 calc R
C24 C 0.8816(11) 1.0290(4) 0.1584(7) 0.083(3) Uani 1 1 d .
H24A H 0.9064 0.9986 0.1017 0.125 Uiso 1 1 calc R
H24B H 0.9854 1.0293 0.2215 0.125 Uiso 1 1 calc R
H24C H 0.8622 1.0737 0.1274 0.125 Uiso 1 1 calc R
C25 C 0.6365(12) 1.0514(4) 0.2759(6) 0.051(2) Uani 1 1 d .
C26 C 0.7316(11) 1.1070(5) 0.3264(8) 0.083(3) Uani 1 1 d .
H26A H 0.8463 1.1174 0.3104 0.099 Uiso 1 1 calc R
C27 C 0.6622(14) 1.1482(5) 0.4005(8) 0.089(3) Uani 1 1 d .
H27A H 0.7349 1.1833 0.4373 0.106 Uiso 1 1 calc R
C28 C 0.4894(15) 1.1379(5) 0.4196(8) 0.087(3) Uani 1 1 d .
H28A H 0.4386 1.1674 0.4645 0.105 Uiso 1 1 calc R
C29 C 0.3912(13) 1.0822(6) 0.3701(9) 0.086(3) Uani 1 1 d .
H29A H 0.2766 1.0726 0.3868 0.103 Uiso 1 1 calc R
C30 C 0.4579(13) 1.0403(5) 0.2966(8) 0.080(3) Uani 1 1 d .
H30A H 0.3851 1.0049 0.2610 0.096 Uiso 1 1 calc R
N5 n 1.0134(6) 0.8550(4) 0.1175(4) 0.0421(13) Uani 1 1 d .
C31 C 1.1455(8) 0.8468(6) 0.2092(5) 0.053(2) Uani 1 1 d .
H31A H 1.1110 0.8402 0.2777 0.063 Uiso 1 1 calc R
C32 C 1.3292(7) 0.8474(5) 0.2079(5) 0.0407(18) Uani 1 1 d .
H32A H 1.4145 0.8410 0.2756 0.049 Uiso 1 1 calc R
N6 n 1.3932(6) 0.8567(4) 0.1143(4) 0.0434(13) Uani 1 1 d .
C33 C 1.2612(8) 0.8687(4) 0.0213(5) 0.043(2) Uani 1 1 d .
H33A H 1.2976 0.8782 -0.0458 0.051 Uiso 1 1 calc R
C34 C 1.0742(9) 0.8674(5) 0.0210(6) 0.047(3) Uani 1 1 d .
H34A H 0.9883 0.8751 -0.0460 0.057 Uiso 1 1 calc R
N7 n 1.067(2) 1.0569(9) 0.6023(13) 0.136(6) Uani 0.75 1 d P
C35 C 1.074(2) 1.0403(9) 0.6899(15) 0.099(6) Uani 0.75 1 d P
C36 C 1.0659(17) 1.0187(7) 0.7994(11) 0.106(5) Uani 0.75 1 d PU
H36A H 1.1879 1.0204 0.8471 0.159 Uiso 0.75 1 calc PR
H36B H 1.0198 0.9733 0.7963 0.159 Uiso 0.75 1 calc PR
H36C H 0.9842 1.0479 0.8295 0.159 Uiso 0.75 1 calc PR

loop_
_atom_site_aniso_label
_atom_site_aniso_U_11
_atom_site_aniso_U_22
_atom_site_aniso_U_33
_atom_site_aniso_U_23
_atom_site_aniso_U_13
_atom_site_aniso_U_12
Fe1 0.0374(5) 0.0556(7) 0.0335(5) 0.0038(8) 0.0056(4) 0.0010(8)
O1 0.031(3) 0.068(5) 0.027(4) 0.003(3) 0.006(3) 0.001(3)
C1 0.036(5) 0.077(9) 0.034(7) 0.028(6) 0.012(5) 0.007(5)
C2 0.072(6) 0.066(7) 0.041(6) 0.003(5) 0.013(5) -0.003(5)
C3 0.066(6) 0.075(8) 0.045(6) 0.015(6) 0.017(4) 0.003(5)
C4 0.075(6) 0.066(8) 0.019(5) 0.000(5) 0.009(5) -0.008(4)
N3 0.092(6) 0.073(8) 0.054(6) 0.010(5) 0.017(5) -0.001(5)
O3A 0.144(4) 0.112(4) 0.092(4) 0.010(3) 0.012(3) 0.001(3)
O3B 0.131(5) 0.107(5) 0.052(4) 0.004(4) -0.003(4) -0.016(5)
C5 0.053(5) 0.087(10) 0.028(5) 0.008(5) 0.009(4) -0.006(5)
C6 0.038(4) 0.045(7) 0.040(6) -0.009(5) 0.005(4) -0.001(4)
C7 0.025(5) 0.061(7) 0.057(7) -0.013(6) 0.008(5) 0.002(4)
N1 0.032(4) 0.055(6) 0.027(4) -0.014(4) 0.000(3) -0.003(4)
C8 0.043(5) 0.033(6) 0.073(6) -0.008(5) -0.005(4) 0.010(4)
C9 0.082(6) 0.050(6) 0.076(6) -0.002(5) 0.008(5) -0.009(5)
C10 0.044(5) 0.042(6) 0.059(6) 0.005(4) 0.003(4) 0.006(4)
C11 0.063(6) 0.060(7) 0.068(6) 0.015(5) -0.001(5) -0.001(5)
C12 0.093(7) 0.089(8) 0.073(7) 0.012(6) 0.031(7) -0.008(6)
C13 0.041(6) 0.082(8) 0.122(9) -0.002(7) 0.015(6) -0.010(5)
C14 0.060(6) 0.083(8) 0.084(8) 0.000(6) 0.003(5) -0.009(5)
C15 0.055(5) 0.064(6) 0.062(5) 0.003(4) 0.011(5) 0.000(5)
O2 0.039(3) 0.062(5) 0.026(4) 0.002(3) 0.004(3) 0.002(3)
C16 0.017(4) 0.066(7) 0.034(6) 0.006(5) 0.009(4) 0.000(5)
C17 0.063(6) 0.045(6) 0.053(6) 0.012(5) -0.002(5) 0.000(5)
C18 0.050(5) 0.072(8) 0.047(6) 0.022(6) 0.007(4) 0.006(5)
C19 0.059(6) 0.078(8) 0.024(5) 0.002(6) -0.003(4) 0.004(5)
N4 0.112(7) 0.072(7) 0.076(7) 0.016(6) 0.020(5) 0.012(6)
O4A 0.137(4) 0.098(4) 0.080(4) 0.007(3) 0.008(3) 0.010(3)
O4B 0.133(5) 0.092(6) 0.053(4) -0.010(4) 0.001(3) -0.002(4)
C20 0.052(4) 0.067(6) 0.041(5) 0.000(5) 0.009(3) 0.006(4)
C21 0.043(4) 0.049(7) 0.026(5) -0.005(6) 0.009(3) -0.004(6)
C22 0.048(6) 0.040(6) 0.048(7) 0.005(5) 0.004(5) -0.002(5)
N2 0.041(5) 0.044(5) 0.030(5) 0.002(4) 0.005(4) 0.007(4)
C23 0.049(5) 0.046(6) 0.045(5) 0.012(5) 0.003(4) 0.000(4)
C24 0.114(8) 0.061(7) 0.091(7) 0.003(5) 0.058(6) 0.000(6)
C25 0.075(6) 0.039(6) 0.035(4) -0.007(4) 0.006(4) 0.009(5)
C26 0.061(6) 0.078(8) 0.104(8) -0.025(6) 0.008(5) 0.005(6)
C27 0.082(7) 0.067(8) 0.115(9) -0.034(6) 0.018(6) 0.002(6)
C28 0.090(8) 0.082(8) 0.087(7) -0.032(6) 0.014(6) 0.012(6)
C29 0.070(6) 0.103(9) 0.089(7) -0.003(6) 0.028(6) 0.025(6)
C30 0.064(6) 0.100(8) 0.075(7) -0.011(6) 0.012(5) -0.005(6)
N5 0.035(3) 0.056(4) 0.036(3) -0.002(5) 0.009(3) 0.001(5)
C31 0.038(4) 0.098(7) 0.023(4) -0.006(6) 0.011(3) -0.020(7)
C32 0.038(4) 0.061(6) 0.023(4) -0.008(5) 0.007(3) -0.004(6)
N6 0.040(3) 0.058(4) 0.035(3) -0.004(5) 0.014(3) 0.004(5)
C33 0.027(3) 0.064(7) 0.040(4) 0.015(4) 0.012(3) 0.003(4)
C34 0.040(4) 0.075(8) 0.027(4) 0.006(5) 0.006(4) 0.008(5)
N7 0.105(10) 0.120(13) 0.175(17) 0.006(13) 0.010(13) 0.031(9)
C35 0.080(10) 0.073(13) 0.135(17) -0.018(14) 0.005(13) 0.014(9)
C36 0.097(6) 0.093(7) 0.124(7) -0.016(5) 0.016(5) -0.003(5)

loop_
_atom_type_symbol
_atom_type_description
_atom_type_scat_dispersion_real
_atom_type_scat_dispersion_imag
_atom_type_scat_source
C C 0.0033 0.0016 'International Tables Vol C Tables 4.2.6.8 and 6.1.1.4'
H H 0.0000 0.0000 'International Tables Vol C Tables 4.2.6.8 and 6.1.1.4'
N N 0.0061 0.0033 'International Tables Vol C Tables 4.2.6.8 and 6.1.1.4'
O O 0.0106 0.0060 'International Tables Vol C Tables 4.2.6.8 and 6.1.1.4'
Fe Fe 0.3463 0.8444 'International Tables Vol C Tables 4.2.6.8 and 6.1.1.4'

loop_
_geom_angle_atom_site_label_1
_geom_angle_atom_site_label_2
_geom_angle_atom_site_label_3
_geom_angle
_geom_angle_site_symmetry_1
_geom_angle_site_symmetry_3
O2 Fe1 O1 175.9(3) . .
O2 Fe1 N2 85.2(2) . .
O1 Fe1 N2 97.4(3) . .
O2 Fe1 N1 91.6(3) . .
O1 Fe1 N1 86.0(2) . .
N2 Fe1 N1 175.2(3) . .
O2 Fe1 N6 93.6(2) . 1_455
O1 Fe1 N6 89.6(2) . 1_455
N2 Fe1 N6 88.6(3) . 1_455
N1 Fe1 N6 88.0(2) . 1_455
O2 Fe1 N5 87.9(2) . .
O1 Fe1 N5 89.0(2) . .
N2 Fe1 N5 89.1(2) . .
N1 Fe1 N5 94.3(3) . .
N6 Fe1 N5 177.2(4) 1_455 .
C1 O1 Fe1 133.0(6) . .
O1 C1 C6 125.8(9) . .
O1 C1 C2 117.8(10) . .
C6 C1 C2 116.3(8) . .
C3 C2 C1 120.9(9) . .
C3 C2 H2A 119.5 . .
C1 C2 H2A 119.5 . .
C2 C3 C4 120.2(9) . .
C2 C3 H3A 119.9 . .
C4 C3 H3A 119.9 . .
C5 C4 C3 119.3(8) . .
C5 C4 N3 120.4(8) . .
C3 C4 N3 120.2(8) . .
O3B N3 O3A 125.4(10) . .
O3B N3 C4 118.3(8) . .
O3A N3 C4 116.3(9) . .
C4 C5 C6 123.4(9) . .
C4 C5 H5A 118.3 . .
C6 C5 H5A 118.3 . .
C5 C6 C1 119.9(8) . .
C5 C6 C7 117.8(9) . .
C1 C6 C7 122.4(7) . .
N1 C7 C6 128.6(10) . .
N1 C7 H7A 115.7 . .
C6 C7 H7A 115.7 . .
C7 N1 C8 118.1(7) . .
C7 N1 Fe1 124.0(7) . .
C8 N1 Fe1 117.9(5) . .
C10 C8 N1 108.2(6) . .
C10 C8 C9 109.6(6) . .
N1 C8 C9 115.6(7) . .
C10 C8 H8A 107.7 . .
N1 C8 H8A 107.7 . .
C9 C8 H8A 107.7 . .
C8 C9 H9A 109.5 . .
C8 C9 H9B 109.5 . .
H9A C9 H9B 109.5 . .
C8 C9 H9C 109.5 . .
H9A C9 H9C 109.5 . .
H9B C9 H9C 109.5 . .
C15 C10 C11 118.5(8) . .
C15 C10 C8 122.1(7) . .
C11 C10 C8 119.4(7) . .
C12 C11 C10 119.9(8) . .
C12 C11 H11A 120.0 . .
C10 C11 H11A 120.0 . .
C13 C12 C11 118.8(9) . .
C13 C12 H12A 120.6 . .
C11 C12 H12A 120.6 . .
C14 C13 C12 121.2(9) . .
C14 C13 H13A 119.4 . .
C12 C13 H13A 119.4 . .
C13 C14 C15 119.9(9) . .
C13 C14 H14A 120.1 . .
C15 C14 H14A 120.1 . .
C10 C15 C14 121.6(8) . .
C10 C15 H15A 119.2 . .
C14 C15 H15A 119.2 . .
C16 O2 Fe1 134.5(6) . .
O2 C16 C21 122.9(9) . .
O2 C16 C17 119.6(9) . .
C21 C16 C17 117.5(8) . .
C18 C17 C16 121.7(9) . .
C18 C17 H17A 119.1 . .
C16 C17 H17A 119.1 . .
C17 C18 C19 120.8(9) . .
C17 C18 H18A 119.6 . .
C19 C18 H18A 119.6 . .
C18 C19 C20 121.5(7) . .
C18 C19 N4 121.4(9) . .
C20 C19 N4 117.2(10) . .
O4A N4 O4B 124.9(10) . .
O4A N4 C19 116.0(10) . .
O4B N4 C19 119.1(9) . .
C21 C20 C19 118.8(9) . .
C21 C20 H20A 120.6 . .
C19 C20 H20A 120.6 . .
C20 C21 C16 119.7(9) . .
C20 C21 C22 116.7(10) . .
C16 C21 C22 123.6(6) . .
N2 C22 C21 125.4(10) . .
N2 C22 H22A 117.3 . .
C21 C22 H22A 117.3 . .
C22 N2 C23 115.2(8) . .
C22 N2 Fe1 128.1(8) . .
C23 N2 Fe1 116.7(5) . .
C25 C23 C24 117.2(7) . .
C25 C23 N2 113.3(6) . .
C24 C23 N2 107.6(6) . .
C25 C23 H23A 106.0 . .
C24 C23 H23A 106.0 . .
N2 C23 H23A 106.0 . .
C23 C24 H24A 109.5 . .
C23 C24 H24B 109.5 . .
H24A C24 H24B 109.5 . .
C23 C24 H24C 109.5 . .
H24A C24 H24C 109.5 . .
H24B C24 H24C 109.5 . .
C26 C25 C30 116.8(8) . .
C26 C25 C23 123.3(8) . .
C30 C25 C23 119.8(8) . .
C25 C26 C27 122.3(8) . .
C25 C26 H26A 118.8 . .
C27 C26 H26A 118.8 . .
C28 C27 C26 120.7(9) . .
C28 C27 H27A 119.7 . .
C26 C27 H27A 119.7 . .
C27 C28 C29 117.9(9) . .
C27 C28 H28A 121.0 . .
C29 C28 H28A 121.0 . .
C30 C29 C28 122.2(9) . .
C30 C29 H29A 118.9 . .
C28 C29 H29A 118.9 . .
C29 C30 C25 119.7(9) . .
C29 C30 H30A 120.1 . .
C25 C30 H30A 120.1 . .
C31 N5 C34 115.3(5) . .
C31 N5 Fe1 124.3(4) . .
C34 N5 Fe1 120.4(4) . .
N5 C31 C32 123.1(6) . .
N5 C31 H31A 118.5 . .
C32 C31 H31A 118.5 . .
N6 C32 C31 123.2(5) . .
N6 C32 H32A 118.4 . .
C31 C32 H32A 118.4 . .
C32 N6 C33 114.5(5) . .
C32 N6 Fe1 121.9(4) . 1_655
C33 N6 Fe1 123.6(4) . 1_655
N6 C33 C34 122.9(6) . .
N6 C33 H33A 118.6 . .
C34 C33 H33A 118.6 . .
N5 C34 C33 120.9(6) . .
N5 C34 H34A 119.5 . .
C33 C34 H34A 119.5 . .
N7 C35 C36 175(2) . .
C35 C36 H36A 109.5 . .
C35 C36 H36B 109.5 . .
H36A C36 H36B 109.5 . .
C35 C36 H36C 109.5 . .
H36A C36 H36C 109.5 . .
H36B C36 H36C 109.5 . .

loop_
_geom_bond_atom_site_label_1
_geom_bond_atom_site_label_2
_geom_bond_distance
_geom_bond_site_symmetry_2
Fe1 O2 1.993(6) .
Fe1 O1 2.005(6) .
Fe1 N2 2.165(7) .
Fe1 N1 2.212(7) .
Fe1 N6 2.262(5) 1_455
Fe1 N5 2.301(4) .
O1 C1 1.286(10) .
C1 C6 1.421(12) .
C1 C2 1.429(11) .
C2 C3 1.396(10) .
C2 H2A 0.9300 .
C3 C4 1.403(11) .
C3 H3A 0.9300 .
C4 C5 1.322(10) .
C4 N3 1.473(11) .
N3 O3B 1.226(9) .
N3 O3A 1.233(10) .
C5 C6 1.398(10) .
C5 H5A 0.9300 .
C6 C7 1.435(12) .
C7 N1 1.296(10) .
C7 H7A 0.9300 .
N1 C8 1.516(9) .
C8 C10 1.511(9) .
C8 C9 1.530(9) .
C8 H8A 0.9800 .
C9 H9A 0.9600 .
C9 H9B 0.9600 .
C9 H9C 0.9600 .
C10 C15 1.370(9) .
C10 C11 1.416(10) .
C11 C12 1.396(10) .
C11 H11A 0.9300 .
C12 C13 1.393(11) .
C12 H12A 0.9300 .
C13 C14 1.359(11) .
C13 H13A 0.9300 .
C14 C15 1.377(10) .
C14 H14A 0.9300 .
C15 H15A 0.9300 .
O2 C16 1.312(10) .
C16 C21 1.424(13) .
C16 C17 1.447(11) .
C17 C18 1.337(10) .
C17 H17A 0.9300 .
C18 C19 1.361(11) .
C18 H18A 0.9300 .
C19 C20 1.422(12) .
C19 N4 1.455(12) .
N4 O4A 1.214(10) .
N4 O4B 1.232(10) .
C20 C21 1.404(9) .
C20 H20A 0.9300 .
C21 C22 1.468(13) .
C22 N2 1.265(10) .
C22 H22A 0.9300 .
N2 C23 1.553(9) .
C23 C25 1.495(10) .
C23 C24 1.516(10) .
C23 H23A 0.9800 .
C24 H24A 0.9600 .
C24 H24B 0.9600 .
C24 H24C 0.9600 .
C25 C26 1.377(10) .
C25 C30 1.409(10) .
C26 C27 1.390(11) .
C26 H26A 0.9300 .
C27 C28 1.358(11) .
C27 H27A 0.9300 .
C28 C29 1.384(11) .
C28 H28A 0.9300 .
C29 C30 1.383(11) .
C29 H29A 0.9300 .
C30 H30A 0.9300 .
N5 C31 1.322(6) .
N5 C34 1.363(7) .
C31 C32 1.357(7) .
C31 H31A 0.9300 .
C32 N6 1.333(6) .
C32 H32A 0.9300 .
N6 C33 1.344(6) .
N6 Fe1 2.262(4) 1_655
C33 C34 1.377(7) .
C33 H33A 0.9300 .
C34 H34A 0.9300 .
N7 C35 1.104(19) .
C35 C36 1.409(18) .
C36 H36A 0.9600 .
C36 H36B 0.9600 .
C36 H36C 0.9600 .

loop_
_geom_hbond_atom_site_label_D
_geom_hbond_atom_site_label_H
_geom_hbond_atom_site_label_A
_geom_hbond_distance_DH
_geom_hbond_distance_HA
_geom_hbond_distance_DA
_geom_hbond_angle_DHA
_geom_hbond_site_symmetry_A
C31 H31A O3A 0.93 3.03 3.458(11) 109.9 1_656
C32 H32A O3B 0.93 2.59 3.293(10) 132.3 1_656
C31 H31A O3A 0.93 3.03 3.458(11) 109.9 1_656
C32 H32A O3B 0.93 2.59 3.293(10) 132.3 1_656
C18 H18A O4A 0.93 2.41 2.697(12) 97.5 .
C34 H34A O4B 0.93 2.54 3.212(9) 129.1 1_554
C36 H36B O4B 0.96 2.11 2.991(16) 151.4 .
